data_4023817
loop_
_publ_author_name
'Xiaojun Han'
'Rita L. Civiello'
'Haiquang Fang'
'Dedong Wu'
'Qi Gao'
'Prasad V. Chaturvedula'
'John E. Macor'
'Gene M. Dubowchik'

_publ_section_title
;
 Catalytic Asymmetric Syntheses of Tyrosine Surrogates
;
_journal_name_full 'Journal of Organic Chemistry'
_journal_page_first 8502
_journal_page_last 8510
_journal_paper_doi 10.1021/jo801577t
_journal_volume 73
_journal_year 2008
_chemical_formula_sum 'C20 H17.88 Br2.12 N2 O4'
_chemical_formula_weight 519.65
_chemical_name_systematic
;
?
;
_space_group_IT_number 19
_symmetry_cell_setting orthorhombic
_symmetry_space_group_name_Hall 'P 2ac 2ab'
_symmetry_space_group_name_H-M 'P 21 21 21'
_atom_sites_solution_hydrogens geom
_atom_sites_solution_primary direct
_atom_sites_solution_secondary difmap
_audit_creation_method SHELXL-97
_cell_angle_alpha 90.00
_cell_angle_beta 90.00
_cell_angle_gamma 90.00
_cell_formula_units_Z 4
_cell_length_a 8.9372(1)
_cell_length_b 11.1284(2)
_cell_length_c 21.1731(3)
_cell_measurement_reflns_used 5054
_cell_measurement_temperature 293(2)
_cell_measurement_theta_max 65.3
_cell_measurement_theta_min 4.0
_cell_volume 2105.81(5)
_computing_cell_refinement 'Bruker SAINTPLUS'
_computing_data_collection 'Bruker SMART'
_computing_data_reduction 'Bruker SAINTPLUS'
_computing_molecular_graphics 'Bruker SHELXTL'
_computing_publication_material 'Bruker SHELXTL'
_computing_structure_refinement 'SHELXL-97 (Sheldrick, 1997)'
_computing_structure_solution 'SHELXS-97 (Sheldrick, 1990)'
_diffrn_ambient_temperature 293(2)
_diffrn_measured_fraction_theta_full 0.988
_diffrn_measured_fraction_theta_max 0.988
_diffrn_measurement_device_type 'CCD area detector'
_diffrn_measurement_method 'phi and omega scans'
_diffrn_radiation_monochromator graphite
_diffrn_radiation_source 'fine-focus sealed tube'
_diffrn_radiation_type CuK\a
_diffrn_radiation_wavelength 1.54178
_diffrn_reflns_av_R_equivalents 0.0259
_diffrn_reflns_av_sigmaI/netI 0.0191
_diffrn_reflns_limit_h_max 9
_diffrn_reflns_limit_h_min -10
_diffrn_reflns_limit_k_max 12
_diffrn_reflns_limit_k_min -11
_diffrn_reflns_limit_l_max 23
_diffrn_reflns_limit_l_min -24
_diffrn_reflns_number 11250
_diffrn_reflns_theta_full 65.28
_diffrn_reflns_theta_max 65.28
_diffrn_reflns_theta_min 4.18
_exptl_absorpt_coefficient_mu 5.392
_exptl_absorpt_correction_T_max 1.000
_exptl_absorpt_correction_T_min 0.681
_exptl_absorpt_correction_type SADABS
_exptl_crystal_colour Colorless
_exptl_crystal_density_diffrn 1.639
_exptl_crystal_density_method 'not measured'
_exptl_crystal_description Plate
_exptl_crystal_F_000 1032
_exptl_crystal_size_max 0.24
_exptl_crystal_size_mid 0.15
_exptl_crystal_size_min 0.04
_refine_diff_density_max 0.488
_refine_diff_density_min -0.401
_refine_diff_density_rms 0.050
_refine_ls_abs_structure_details 'Flack H D (1983), Acta Cryst. A39, 876-881'
_refine_ls_abs_structure_Flack 0.02(3)
_refine_ls_extinction_coef 0.00031(10)
_refine_ls_extinction_expression Fc^*^=kFc[1+0.001xFc^2^\l^3^/sin(2\q)]^-1/4^
_refine_ls_extinction_method SHELXL
_refine_ls_goodness_of_fit_ref 1.099
_refine_ls_hydrogen_treatment mixed
_refine_ls_matrix_type full
_refine_ls_number_parameters 267
_refine_ls_number_reflns 3525
_refine_ls_number_restraints 0
_refine_ls_restrained_S_all 1.099
_refine_ls_R_factor_all 0.0383
_refine_ls_R_factor_gt 0.0367
_refine_ls_shift/su_max 0.001
_refine_ls_shift/su_mean 0.000
_refine_ls_structure_factor_coef Fsqd
_refine_ls_weighting_details 'calc w=1/[\s^2^(Fo^2^)+(0.0470P)^2^+1.3620P] where P=(Fo^2^+2Fc^2^)/3'
_refine_ls_weighting_scheme calc
_refine_ls_wR_factor_gt 0.0970
_refine_ls_wR_factor_ref 0.0978
_reflns_number_gt 3372
_reflns_number_total 3525
_reflns_threshold_expression >2sigma(I)
_cod_data_source_file jo801577t_si_002.cif
_cod_data_source_block Compound_19_and_20
_cod_depositor_comments
;
The following automatic conversions were performed:
'_symmetry_cell_setting' value 'Orthorhombic' changed to 'orthorhombic'
according to '/home/saulius/struct/CIF-dictionaries/cif_core.dic'
dictionary named 'cif_core.dic' version 2.4.1 from 2010-06-29.

Automatic conversion script
Id: cif_fix_enum 1527 2010-12-29 10:47:43Z saulius 
;
_cod_database_code 4023817

loop_
_symmetry_equiv_pos_as_xyz
'x, y, z'
'-x+1/2, -y, z+1/2'
'-x, y+1/2, -z+1/2'
'x+1/2, -y+1/2, -z'

loop_
_atom_site_label
_atom_site_type_symbol
_atom_site_fract_x
_atom_site_fract_y
_atom_site_fract_z
_atom_site_U_iso_or_equiv
_atom_site_adp_type
_atom_site_occupancy
_atom_site_symmetry_multiplicity
_atom_site_calc_flag
_atom_site_refinement_flags
_atom_site_disorder_assembly
_atom_site_disorder_group
Br1 Br -0.11808(7) 0.69136(7) 0.32647(3) 0.0918(2) Uani 1 1 d . . .
Br2 Br 0.05798(7) 0.39739(5) 0.33797(3) 0.0796(2) Uani 1 1 d . . .
O1 O 0.9630(3) 0.4668(3) 0.51527(16) 0.0584(8) Uani 1 1 d . B .
O2 O 0.8643(4) 0.2827(3) 0.52166(17) 0.0648(8) Uani 1 1 d . B .
O3 O 0.6205(4) 0.5091(3) 0.62996(15) 0.0656(8) Uani 1 1 d . . .
O4 O 0.4195(3) 0.3883(3) 0.62007(13) 0.0584(7) Uani 1 1 d . . .
N1 N 0.1680(5) 0.7421(4) 0.3727(2) 0.0645(10) Uani 1 1 d . B .
H1N H 0.1477 0.8176 0.3741 0.069(15) Uiso 1 1 calc R . .
N2 N 0.5799(3) 0.4022(3) 0.54082(15) 0.0490(8) Uani 1 1 d . . .
H2N H 0.5273 0.3469 0.5232 0.051(12) Uiso 1 1 calc R . .
C1 C 0.0751(5) 0.6549(5) 0.3534(2) 0.0614(12) Uani 1 1 d . . .
C2 C 0.1417(5) 0.5456(4) 0.3577(2) 0.0553(11) Uani 1 1 d . . .
C3 C 0.2880(5) 0.5657(4) 0.3813(2) 0.0504(10) Uani 1 1 d . B .
C4 C 0.4093(5) 0.4903(4) 0.39666(19) 0.0524(10) Uani 1 1 d . . .
H4A H 0.4014 0.4076 0.3914 0.063 Uiso 1 1 calc R . .
C5 C 0.5379(5) 0.5393(4) 0.4193(2) 0.0520(10) Uani 1 1 d . B .
C6 C 0.5478(6) 0.6644(4) 0.4279(2) 0.0641(12) Uani 1 1 d . . .
H6A H 0.6364 0.6965 0.4436 0.077 Uiso 0.88 1 calc PR A 2
Br3 Br 0.7166(5) 0.7583(4) 0.4607(2) 0.0673(11) Uani 0.12 1 d P B 1
C7 C 0.4315(6) 0.7410(4) 0.4142(2) 0.0680(13) Uani 1 1 d . B .
H7A H 0.4392 0.8234 0.4207 0.082 Uiso 1 1 calc R . .
C8 C 0.3022(5) 0.6897(4) 0.3902(2) 0.0570(11) Uani 1 1 d . . .
C9 C 0.6708(5) 0.4601(4) 0.4354(2) 0.0558(11) Uani 1 1 d . . .
H9A H 0.7585 0.4901 0.4135 0.067 Uiso 1 1 calc R B .
H9B H 0.6515 0.3792 0.4203 0.067 Uiso 1 1 calc R . .
C10 C 0.7032(4) 0.4558(4) 0.5064(2) 0.0456(9) Uani 1 1 d . B .
H10A H 0.7155 0.5385 0.5214 0.055 Uiso 1 1 calc R . .
C11 C 0.8505(4) 0.3896(4) 0.51704(18) 0.0493(9) Uani 1 1 d . . .
C12 C 1.1143(5) 0.4149(5) 0.5187(3) 0.0699(13) Uani 1 1 d . . .
H12A H 1.1872 0.4781 0.5168 0.105 Uiso 1 1 calc R B .
H12B H 1.1290 0.3609 0.4839 0.105 Uiso 1 1 calc R . .
H12C H 1.1253 0.3717 0.5577 0.105 Uiso 1 1 calc R . .
C13 C 0.5471(4) 0.4368(3) 0.5986(2) 0.0467(9) Uani 1 1 d . . .
C14 C 0.3763(6) 0.4223(6) 0.6840(2) 0.0823(17) Uani 1 1 d . . .
H14A H 0.3846 0.5086 0.6894 0.099 Uiso 1 1 calc R . .
H14B H 0.4412 0.3835 0.7146 0.099 Uiso 1 1 calc R . .
C15 C 0.2184(5) 0.3833(5) 0.6937(2) 0.0568(11) Uani 1 1 d . . .
C16 C 0.1855(9) 0.2728(7) 0.7112(3) 0.0935(19) Uani 1 1 d . . .
H16A H 0.2609 0.2175 0.7195 0.112 Uiso 1 1 calc R . .
C17 C 0.0307(15) 0.2393(11) 0.7173(4) 0.151(5) Uani 1 1 d . . .
H17A H 0.0017 0.1614 0.7274 0.181 Uiso 1 1 calc R . .
C18 C -0.0721(10) 0.3298(15) 0.7072(4) 0.149(5) Uani 1 1 d . . .
H18A H -0.1732 0.3126 0.7123 0.179 Uiso 1 1 calc R . .
C19 C -0.0323(10) 0.4414(12) 0.6903(5) 0.141(4) Uani 1 1 d . . .
H19A H -0.1054 0.4992 0.6829 0.170 Uiso 1 1 calc R . .
C20 C 0.1077(7) 0.4686(8) 0.6842(3) 0.099(2) Uani 1 1 d . . .
H20A H 0.1345 0.5467 0.6733 0.119 Uiso 1 1 calc R . .

loop_
_atom_site_aniso_label
_atom_site_aniso_U_11
_atom_site_aniso_U_22
_atom_site_aniso_U_33
_atom_site_aniso_U_23
_atom_site_aniso_U_13
_atom_site_aniso_U_12
Br1 0.0533(3) 0.1085(5) 0.1135(5) 0.0303(4) -0.0053(3) 0.0170(3)
Br2 0.0705(3) 0.0695(3) 0.0990(4) -0.0028(3) -0.0197(3) -0.0090(3)
O1 0.0394(16) 0.0533(17) 0.082(2) -0.0047(14) 0.0002(14) -0.0008(13)
O2 0.0544(18) 0.0424(17) 0.098(2) 0.0045(15) -0.0065(17) 0.0035(14)
O3 0.0602(18) 0.070(2) 0.0668(18) -0.0140(16) 0.0003(16) -0.0151(17)
O4 0.0459(16) 0.0694(18) 0.0598(16) -0.0111(15) 0.0090(13) -0.0111(14)
N1 0.058(2) 0.050(2) 0.085(3) 0.0055(19) 0.002(2) 0.0150(18)
N2 0.0397(18) 0.0468(18) 0.0606(19) -0.0078(16) 0.0060(15) -0.0092(15)
C1 0.045(2) 0.076(3) 0.064(3) 0.013(2) 0.001(2) 0.012(2)
C2 0.050(3) 0.059(3) 0.057(2) 0.0105(19) -0.0009(19) 0.001(2)
C3 0.047(2) 0.048(2) 0.056(2) 0.0063(18) 0.0011(19) 0.0061(18)
C4 0.054(3) 0.043(2) 0.060(2) 0.0005(18) -0.003(2) 0.0052(18)
C5 0.047(2) 0.050(2) 0.060(2) 0.0043(18) 0.005(2) 0.0079(19)
C6 0.050(3) 0.059(3) 0.083(3) 0.001(2) -0.002(2) -0.001(2)
Br3 0.070(3) 0.053(2) 0.078(3) 0.0013(18) -0.014(2) -0.0070(19)
C7 0.071(3) 0.044(2) 0.090(3) -0.004(2) -0.003(3) 0.002(2)
C8 0.051(2) 0.051(2) 0.070(3) -0.001(2) 0.000(2) 0.010(2)
C9 0.047(2) 0.060(3) 0.061(3) 0.003(2) 0.005(2) 0.007(2)
C10 0.037(2) 0.044(2) 0.056(2) 0.0014(17) 0.0034(17) -0.0017(16)
C11 0.041(2) 0.058(3) 0.049(2) -0.0028(19) -0.0015(17) -0.0099(19)
C12 0.037(2) 0.080(3) 0.093(3) 0.000(3) -0.005(2) 0.008(2)
C13 0.039(2) 0.042(2) 0.059(2) 0.0024(17) 0.0011(18) 0.0047(17)
C14 0.060(3) 0.124(5) 0.063(3) -0.026(3) 0.016(2) -0.017(3)
C15 0.048(2) 0.073(3) 0.049(2) -0.012(2) 0.0094(18) -0.002(2)
C16 0.109(5) 0.100(5) 0.071(4) 0.003(3) 0.011(3) -0.012(4)
C17 0.186(11) 0.168(9) 0.100(6) -0.035(6) 0.044(7) -0.102(9)
C18 0.061(5) 0.284(17) 0.103(6) -0.051(9) 0.028(4) -0.044(7)
C19 0.076(6) 0.217(12) 0.132(8) -0.042(8) 0.006(5) 0.020(6)
C20 0.071(4) 0.129(6) 0.097(4) 0.000(4) 0.004(3) 0.029(4)

loop_
_atom_type_symbol
_atom_type_description
_atom_type_scat_dispersion_real
_atom_type_scat_dispersion_imag
_atom_type_scat_source
C C 0.0181 0.0091 'International Tables Vol C Tables 4.2.6.8 and 6.1.1.4'
H H 0.0000 0.0000 'International Tables Vol C Tables 4.2.6.8 and 6.1.1.4'
N N 0.0311 0.0180 'International Tables Vol C Tables 4.2.6.8 and 6.1.1.4'
O O 0.0492 0.0322 'International Tables Vol C Tables 4.2.6.8 and 6.1.1.4'
Br Br -0.6763 1.2805 'International Tables Vol C Tables 4.2.6.8 and 6.1.1.4'

loop_
_geom_angle_atom_site_label_1
_geom_angle_atom_site_label_2
_geom_angle_atom_site_label_3
_geom_angle
_geom_angle_site_symmetry_1
_geom_angle_site_symmetry_3
_geom_angle_publ_flag
C11 O1 C12 116.2(3) . . ?
C13 O4 C14 115.8(4) . . ?
C1 N1 C8 108.3(4) . . ?
C13 N2 C10 121.1(3) . . ?
N1 C1 C2 110.9(4) . . ?
N1 C1 Br1 120.7(3) . . ?
C2 C1 Br1 128.5(4) . . ?
C1 C2 C3 106.7(4) . . ?
C1 C2 Br2 127.1(4) . . ?
C3 C2 Br2 126.2(3) . . ?
C8 C3 C4 119.2(4) . . ?
C8 C3 C2 106.6(4) . . ?
C4 C3 C2 134.2(4) . . ?
C5 C4 C3 119.5(4) . . ?
C4 C5 C6 119.8(4) . . ?
C4 C5 C9 120.5(4) . . ?
C6 C5 C9 119.7(4) . . ?
C7 C6 C5 122.5(5) . . ?
C7 C6 Br3 109.0(4) . . ?
C5 C6 Br3 128.4(4) . . ?
C6 C7 C8 116.9(4) . . ?
N1 C8 C7 130.4(4) . . ?
N1 C8 C3 107.6(4) . . ?
C7 C8 C3 122.1(4) . . ?
C5 C9 C10 112.7(4) . . ?
N2 C10 C11 112.5(3) . . ?
N2 C10 C9 111.3(3) . . ?
C11 C10 C9 108.9(3) . . ?
O2 C11 O1 124.6(4) . . ?
O2 C11 C10 125.4(4) . . ?
O1 C11 C10 109.8(4) . . ?
O3 C13 N2 124.9(4) . . ?
O3 C13 O4 122.3(4) . . ?
N2 C13 O4 112.7(3) . . ?
O4 C14 C15 107.6(4) . . ?
C16 C15 C20 121.4(6) . . ?
C16 C15 C14 121.4(6) . . ?
C20 C15 C14 117.1(6) . . ?
C15 C16 C17 118.8(8) . . ?
C18 C17 C16 116.0(9) . . ?
C19 C18 C17 122.7(9) . . ?
C20 C19 C18 120.0(11) . . ?
C19 C20 C15 121.0(9) . . ?

loop_
_geom_bond_atom_site_label_1
_geom_bond_atom_site_label_2
_geom_bond_distance
_geom_bond_site_symmetry_2
_geom_bond_publ_flag
Br1 C1 1.862(5) . ?
Br2 C2 1.858(5) . ?
O1 C11 1.323(5) . ?
O1 C12 1.473(5) . ?
O2 C11 1.200(5) . ?
O3 C13 1.232(5) . ?
O4 C13 1.341(5) . ?
O4 C14 1.458(5) . ?
N1 C1 1.341(6) . ?
N1 C8 1.384(6) . ?
N2 C13 1.317(5) . ?
N2 C10 1.449(5) . ?
C1 C2 1.358(7) . ?
C2 C3 1.418(7) . ?
C3 C8 1.399(6) . ?
C3 C4 1.408(6) . ?
C4 C5 1.359(6) . ?
C5 C6 1.407(6) . ?
C5 C9 1.518(6) . ?
C6 C7 1.376(7) . ?
C6 Br3 1.962(7) . ?
C7 C8 1.385(7) . ?
C9 C10 1.532(6) . ?
C10 C11 1.525(6) . ?
C14 C15 1.490(7) . ?
C15 C16 1.318(8) . ?
C15 C20 1.386(8) . ?
C16 C17 1.438(13) . ?
C17 C18 1.379(16) . ?
C18 C19 1.340(16) . ?
C19 C20 1.294(12) . ?

loop_
_geom_hbond_atom_site_label_D
_geom_hbond_atom_site_label_H
_geom_hbond_atom_site_label_A
_geom_hbond_distance_DH
_geom_hbond_distance_HA
_geom_hbond_distance_DA
_geom_hbond_angle_DHA
_geom_hbond_site_symmetry_A
N1 H1N O3 0.86 1.94 2.801(5) 173.3 4_466
N2 H2N O2 0.86 2.26 3.114(5) 172.8 4_456

loop_
_geom_torsion_atom_site_label_1
_geom_torsion_atom_site_label_2
_geom_torsion_atom_site_label_3
_geom_torsion_atom_site_label_4
_geom_torsion
_geom_torsion_site_symmetry_1
_geom_torsion_site_symmetry_2
_geom_torsion_site_symmetry_3
_geom_torsion_site_symmetry_4
_geom_torsion_publ_flag
C8 N1 C1 C2 0.5(6) . . . . ?
C8 N1 C1 Br1 179.7(3) . . . . ?
N1 C1 C2 C3 -0.2(5) . . . . ?
Br1 C1 C2 C3 -179.3(3) . . . . ?
N1 C1 C2 Br2 178.7(3) . . . . ?
Br1 C1 C2 Br2 -0.4(7) . . . . ?
C1 C2 C3 C8 -0.1(5) . . . . ?
Br2 C2 C3 C8 -179.1(3) . . . . ?
C1 C2 C3 C4 179.1(5) . . . . ?
Br2 C2 C3 C4 0.1(8) . . . . ?
C8 C3 C4 C5 -0.5(7) . . . . ?
C2 C3 C4 C5 -179.6(5) . . . . ?
C3 C4 C5 C6 0.9(7) . . . . ?
C3 C4 C5 C9 -179.2(4) . . . . ?
C4 C5 C6 C7 -0.2(8) . . . . ?
C9 C5 C6 C7 179.9(5) . . . . ?
C4 C5 C6 Br3 179.0(4) . . . . ?
C9 C5 C6 Br3 -0.9(7) . . . . ?
C5 C6 C7 C8 -0.9(8) . . . . ?
Br3 C6 C7 C8 179.8(4) . . . . ?
C1 N1 C8 C7 -178.7(5) . . . . ?
C1 N1 C8 C3 -0.5(6) . . . . ?
C6 C7 C8 N1 179.2(5) . . . . ?
C6 C7 C8 C3 1.3(8) . . . . ?
C4 C3 C8 N1 -179.0(4) . . . . ?
C2 C3 C8 N1 0.4(5) . . . . ?
C4 C3 C8 C7 -0.6(7) . . . . ?
C2 C3 C8 C7 178.7(4) . . . . ?
C4 C5 C9 C10 -111.9(5) . . . . ?
C6 C5 C9 C10 68.0(5) . . . . ?
C13 N2 C10 C11 89.8(4) . . . . ?
C13 N2 C10 C9 -147.6(4) . . . . ?
C5 C9 C10 N2 63.5(5) . . . . ?
C5 C9 C10 C11 -171.9(3) . . . . ?
C12 O1 C11 O2 0.6(6) . . . . ?
C12 O1 C11 C10 -174.4(4) . . . . ?
N2 C10 C11 O2 38.1(6) . . . . ?
C9 C10 C11 O2 -85.8(5) . . . . ?
N2 C10 C11 O1 -147.1(3) . . . . ?
C9 C10 C11 O1 89.1(4) . . . . ?
C10 N2 C13 O3 -5.1(6) . . . . ?
C10 N2 C13 O4 172.4(3) . . . . ?
C14 O4 C13 O3 -2.7(6) . . . . ?
C14 O4 C13 N2 179.8(4) . . . . ?
C13 O4 C14 C15 167.3(4) . . . . ?
O4 C14 C15 C16 84.4(6) . . . . ?
O4 C14 C15 C20 -96.4(6) . . . . ?
C20 C15 C16 C17 3.3(9) . . . . ?
C14 C15 C16 C17 -177.6(6) . . . . ?
C15 C16 C17 C18 -3.4(11) . . . . ?
C16 C17 C18 C19 2.5(15) . . . . ?
C17 C18 C19 C20 -1.6(16) . . . . ?
C18 C19 C20 C15 1.3(14) . . . . ?
C16 C15 C20 C19 -2.3(10) . . . . ?
C14 C15 C20 C19 178.5(7) . . . . ?
